data_7005768
loop_
_publ_author_name
'Charkoudian, Louise K.'
'Pham, David M.'
'Kwon, Ashley M.'
'Vangeloff, Abbey D.'
'Franz, Katherine J.'

_publ_section_title
;
 Modifications of boronic ester pro-chelators triggered by hydrogen
 peroxide tune reactivity to inhibit metal-promoted oxidative stress.
;
_journal_issue 43
_journal_name_full 'Dalton transactions (Cambridge, England : 2003)'
_journal_page_first 5031
_journal_page_last 5042
_journal_paper_doi 10.1039/b705199a
_journal_year 2007
_chemical_formula_moiety 'C16 H16 N2 O3'
_chemical_formula_sum 'C16 H16 N2 O3'
_chemical_formula_weight 284.31
_chemical_name_common SBH(m-OEt)
_chemical_name_systematic
;
?
;
_space_group_IT_number 14
_symmetry_cell_setting monoclinic
_symmetry_space_group_name_Hall '-P 2ybc'
_symmetry_space_group_name_H-M 'P 1 21/c 1'
_atom_sites_solution_hydrogens geom
_atom_sites_solution_primary direct
_atom_sites_solution_secondary difmap
_audit_creation_method SHELXL-97
_cell_angle_alpha 90.00
_cell_angle_beta 110.1330(10)
_cell_angle_gamma 90.00
_cell_formula_units_Z 4
_cell_length_a 11.5979(3)
_cell_length_b 14.0704(3)
_cell_length_c 9.4947(3)
_cell_measurement_reflns_used 649
_cell_measurement_temperature 298(2)
_cell_measurement_theta_max 25.42
_cell_measurement_theta_min 3.69
_cell_volume 1454.74(7)
_computing_cell_refinement SAINT
_computing_data_collection 'Apex II 2.0 Rev.2 (Bruker, 2005)'
_computing_data_reduction 'SAINT 7.12A (Bruker, 2004)'
_computing_molecular_graphics 'SHELXTL 5.1, XP (Sheldrick, 1994)'
_computing_publication_material 'SHELXS-97 (Sheldrick, 1990)'
_computing_structure_refinement 'SHELXL-97 (Sheldrick, 1997)'
_computing_structure_solution 'SHELXS-97 (Sheldrick, 1990)'
_diffrn_ambient_temperature 298(2)
_diffrn_detector_area_resol_mean 8.3
_diffrn_measured_fraction_theta_full 0.998
_diffrn_measured_fraction_theta_max 0.998
_diffrn_measurement_device_type 'Bruker Kappa Apex II'
_diffrn_measurement_method \w
_diffrn_radiation_monochromator graphite
_diffrn_radiation_source 'fine-focus sealed tube'
_diffrn_radiation_type MoK\a
_diffrn_radiation_wavelength 0.71073
_diffrn_reflns_av_R_equivalents 0.0000
_diffrn_reflns_av_sigmaI/netI 0.0280
_diffrn_reflns_limit_h_max 13
_diffrn_reflns_limit_h_min -14
_diffrn_reflns_limit_k_max 17
_diffrn_reflns_limit_k_min 0
_diffrn_reflns_limit_l_max 11
_diffrn_reflns_limit_l_min 0
_diffrn_reflns_number 2985
_diffrn_reflns_theta_full 26.42
_diffrn_reflns_theta_max 26.42
_diffrn_reflns_theta_min 2.37
_diffrn_standards_number 0
_exptl_absorpt_coefficient_mu 0.091
_exptl_absorpt_correction_T_max 0.9946
_exptl_absorpt_correction_T_min 0.9820
_exptl_absorpt_correction_type multi-scan
_exptl_absorpt_process_details 'SADABS 2.10 (Sheldrick, 2004)'
_exptl_crystal_colour 'Colorless '
_exptl_crystal_density_diffrn 1.298
_exptl_crystal_density_method 'not measured'
_exptl_crystal_description Needles
_exptl_crystal_F_000 600
_exptl_crystal_size_max 0.20
_exptl_crystal_size_mid 0.12
_exptl_crystal_size_min 0.06
_refine_diff_density_max 0.188
_refine_diff_density_min -0.216
_refine_diff_density_rms 0.035
_refine_ls_extinction_method none
_refine_ls_goodness_of_fit_ref 0.983
_refine_ls_hydrogen_treatment constr
_refine_ls_matrix_type full
_refine_ls_number_parameters 191
_refine_ls_number_reflns 2985
_refine_ls_number_restraints 0
_refine_ls_restrained_S_all 0.983
_refine_ls_R_factor_all 0.0635
_refine_ls_R_factor_gt 0.0392
_refine_ls_shift/su_max 0.000
_refine_ls_shift/su_mean 0.000
_refine_ls_structure_factor_coef Fsqd
_refine_ls_weighting_details 'calc w=1/[\s^2^(Fo^2^)+(0.0611P)^2^+0.0000P] where P=(Fo^2^+2Fc^2^)/3'
_refine_ls_weighting_scheme calc
_refine_ls_wR_factor_gt 0.1005
_refine_ls_wR_factor_ref 0.1081
_reflns_number_gt 1954
_reflns_number_total 2985
_reflns_threshold_expression I>2\s(I)
_cod_data_source_file b705199a.txt
_cod_data_source_block dp235
_cod_depositor_comments
;
The following automatic conversions were performed:
'_symmetry_cell_setting' value 'Monoclinic' changed to 'monoclinic'
according to '/home/saulius/struct/CIF-dictionaries/cif_core.dic'
dictionary named 'cif_core.dic' version 2.4.1 from
2010-06-29.

'_exptl_absorpt_correction_type' value 'Multi-scan' changed
to 'multi-scan' according to
'/home/saulius/struct/CIF-dictionaries/cif_core.dic' dictionary named
'cif_core.dic' version 2.4.1 from 2010-06-29.

Automatic conversion script
Id: cif_fix_enum 1527 2010-12-29 10:47:43Z saulius 
;
_cod_original_sg_symbol_H-M 'P 21/c'
_cod_database_code 7005768

loop_
_symmetry_equiv_pos_as_xyz
'x, y, z'
'-x, y+1/2, -z+1/2'
'-x, -y, -z'
'x, -y-1/2, z-1/2'

loop_
_atom_site_label
_atom_site_type_symbol
_atom_site_fract_x
_atom_site_fract_y
_atom_site_fract_z
_atom_site_U_iso_or_equiv
_atom_site_adp_type
_atom_site_occupancy
_atom_site_symmetry_multiplicity
_atom_site_calc_flag
_atom_site_refinement_flags
_atom_site_disorder_assembly
_atom_site_disorder_group
O1 O 0.21916(9) 0.30620(7) 0.64770(8) 0.0519(3) Uani 1 1 d . . .
O2 O 0.10568(10) 0.63878(7) 0.43200(10) 0.0592(3) Uani 1 1 d . . .
O3 O 0.39042(12) 0.06791(9) 0.79918(10) 0.0800(4) Uani 1 1 d . . .
H3A H 0.3526 0.1093 0.7408 0.096 Uiso 0.50 1 calc PR . .
N1 N 0.27799(10) 0.14580(8) 0.53707(10) 0.0456(3) Uani 1 1 d . . .
H1A H 0.2951 0.1481 0.6326 0.055 Uiso 0.50 1 calc PR . .
N2 N 0.22350(11) 0.22164(8) 0.44772(11) 0.0473(3) Uani 1 1 d . . .
H2A H 0.2071 0.2192 0.3523 0.057 Uiso 1 1 calc R . .
C1 C 0.40545(15) -0.00855(11) 0.72077(15) 0.0548(4) Uani 1 1 d . . .
C2 C 0.46668(16) -0.08748(13) 0.79994(18) 0.0719(5) Uani 1 1 d . . .
H2B H 0.4958 -0.0869 0.9043 0.086 Uiso 1 1 calc R . .
C3 C 0.48415(16) -0.16615(13) 0.7246(2) 0.0721(5) Uani 1 1 d . . .
H3B H 0.5247 -0.2186 0.7788 0.087 Uiso 1 1 calc R . .
C4 C 0.44331(15) -0.16901(12) 0.5715(2) 0.0669(5) Uani 1 1 d . . .
H4A H 0.4553 -0.2230 0.5218 0.080 Uiso 1 1 calc R . .
C5 C 0.38403(14) -0.09067(11) 0.49171(16) 0.0565(4) Uani 1 1 d . . .
H5A H 0.3572 -0.0921 0.3875 0.068 Uiso 1 1 calc R . .
C6 C 0.36334(12) -0.00954(10) 0.56336(14) 0.0450(4) Uani 1 1 d . . .
C7 C 0.30245(13) 0.07219(10) 0.47495(13) 0.0458(4) Uani 1 1 d . . .
H7A H 0.2810 0.0705 0.3712 0.055 Uiso 1 1 calc R . .
C8 C 0.19614(12) 0.30007(9) 0.51217(12) 0.0406(3) Uani 1 1 d . . .
C9 C 0.13645(12) 0.37932(9) 0.40849(13) 0.0406(3) Uani 1 1 d . . .
C10 C 0.15266(13) 0.47023(10) 0.46947(13) 0.0446(4) Uani 1 1 d . . .
H10A H 0.2016 0.4793 0.5692 0.054 Uiso 1 1 calc R . .
C11 C 0.09627(14) 0.54728(10) 0.38253(14) 0.0466(4) Uani 1 1 d . . .
C12 C 0.02215(14) 0.53245(11) 0.23460(14) 0.0528(4) Uani 1 1 d . . .
H12A H -0.0170 0.5837 0.1757 0.063 Uiso 1 1 calc R . .
C13 C 0.00624(14) 0.44293(11) 0.17458(14) 0.0538(4) Uani 1 1 d . . .
H13A H -0.0436 0.4341 0.0752 0.065 Uiso 1 1 calc R . .
C14 C 0.06333(13) 0.36526(11) 0.25981(13) 0.0472(4) Uani 1 1 d . . .
H14A H 0.0528 0.3047 0.2181 0.057 Uiso 1 1 calc R . .
C15 C 0.17890(14) 0.65671(11) 0.58459(14) 0.0550(4) Uani 1 1 d . . .
H15A H 0.2647 0.6443 0.6004 0.066 Uiso 1 1 calc R . .
H15C H 0.1535 0.6158 0.6508 0.066 Uiso 1 1 calc R . .
C16 C 0.16123(17) 0.75878(12) 0.61637(18) 0.0678(5) Uani 1 1 d . . .
H16D H 0.2061 0.7723 0.7199 0.102 Uiso 1 1 calc R . .
H16A H 0.0755 0.7709 0.5956 0.102 Uiso 1 1 calc R . .
H16B H 0.1907 0.7986 0.5540 0.102 Uiso 1 1 calc R . .

loop_
_atom_site_aniso_label
_atom_site_aniso_U_11
_atom_site_aniso_U_22
_atom_site_aniso_U_33
_atom_site_aniso_U_23
_atom_site_aniso_U_13
_atom_site_aniso_U_12
O1 0.0728(8) 0.0528(7) 0.0282(4) 0.0027(4) 0.0151(4) 0.0014(5)
O2 0.0818(8) 0.0413(6) 0.0486(5) 0.0041(4) 0.0148(5) 0.0037(5)
O3 0.1191(11) 0.0721(8) 0.0381(5) 0.0004(5) 0.0135(6) 0.0263(7)
N1 0.0579(8) 0.0450(7) 0.0318(5) 0.0067(5) 0.0130(5) 0.0044(6)
N2 0.0681(9) 0.0436(7) 0.0274(5) 0.0058(5) 0.0126(5) 0.0083(6)
C1 0.0611(11) 0.0523(10) 0.0460(7) 0.0045(7) 0.0121(7) 0.0067(8)
C2 0.0807(14) 0.0683(12) 0.0548(9) 0.0169(9) 0.0080(9) 0.0148(10)
C3 0.0626(12) 0.0646(12) 0.0844(12) 0.0242(10) 0.0192(10) 0.0183(9)
C4 0.0672(12) 0.0504(11) 0.0884(12) 0.0011(9) 0.0334(10) 0.0094(9)
C5 0.0626(11) 0.0527(10) 0.0556(8) -0.0013(7) 0.0223(8) 0.0016(8)
C6 0.0460(9) 0.0442(9) 0.0436(7) 0.0024(6) 0.0139(6) -0.0008(7)
C7 0.0547(10) 0.0475(9) 0.0332(6) 0.0000(6) 0.0124(6) -0.0019(7)
C8 0.0481(9) 0.0425(8) 0.0308(6) 0.0014(6) 0.0132(6) -0.0033(6)
C9 0.0471(9) 0.0433(8) 0.0329(6) 0.0026(6) 0.0159(6) -0.0005(7)
C10 0.0528(9) 0.0474(9) 0.0325(6) 0.0028(6) 0.0132(6) 0.0013(7)
C11 0.0586(10) 0.0405(9) 0.0431(7) 0.0034(6) 0.0207(7) -0.0016(7)
C12 0.0637(11) 0.0485(10) 0.0430(7) 0.0140(7) 0.0141(7) 0.0044(8)
C13 0.0653(11) 0.0550(10) 0.0343(6) 0.0061(6) 0.0086(7) -0.0019(8)
C14 0.0600(10) 0.0450(9) 0.0347(6) 0.0016(6) 0.0138(6) -0.0009(7)
C15 0.0659(11) 0.0483(10) 0.0501(8) -0.0019(7) 0.0188(7) 0.0000(8)
C16 0.0791(13) 0.0518(11) 0.0742(10) -0.0084(8) 0.0287(9) -0.0022(9)

loop_
_atom_type_symbol
_atom_type_description
_atom_type_scat_dispersion_real
_atom_type_scat_dispersion_imag
_atom_type_scat_source
C C 0.0033 0.0016 'International Tables Vol C Tables 4.2.6.8 and 6.1.1.4'
H H 0.0000 0.0000 'International Tables Vol C Tables 4.2.6.8 and 6.1.1.4'
N N 0.0061 0.0033 'International Tables Vol C Tables 4.2.6.8 and 6.1.1.4'
O O 0.0106 0.0060 'International Tables Vol C Tables 4.2.6.8 and 6.1.1.4'

loop_
_geom_angle_atom_site_label_1
_geom_angle_atom_site_label_2
_geom_angle_atom_site_label_3
_geom_angle
_geom_angle_site_symmetry_1
_geom_angle_site_symmetry_3
_geom_angle_publ_flag
C11 O2 C15 117.79(11) . . ?
C1 O3 H3A 109.5 . . ?
C7 N1 N2 118.35(10) . . ?
C7 N1 H1A 120.8 . . ?
N2 N1 H1A 120.8 . . ?
C8 N2 N1 118.96(10) . . ?
C8 N2 H2A 120.5 . . ?
N1 N2 H2A 120.5 . . ?
O3 C1 C2 118.41(13) . . ?
O3 C1 C6 122.02(13) . . ?
C2 C1 C6 119.55(14) . . ?
C3 C2 C1 120.15(15) . . ?
C3 C2 H2B 119.9 . . ?
C1 C2 H2B 119.9 . . ?
C4 C3 C2 121.35(16) . . ?
C4 C3 H3B 119.3 . . ?
C2 C3 H3B 119.3 . . ?
C3 C4 C5 119.07(16) . . ?
C3 C4 H4A 120.5 . . ?
C5 C4 H4A 120.5 . . ?
C4 C5 C6 121.60(14) . . ?
C4 C5 H5A 119.2 . . ?
C6 C5 H5A 119.2 . . ?
C5 C6 C1 118.26(13) . . ?
C5 C6 C7 119.83(12) . . ?
C1 C6 C7 121.89(13) . . ?
N1 C7 C6 121.18(11) . . ?
N1 C7 H7A 119.4 . . ?
C6 C7 H7A 119.4 . . ?
O1 C8 N2 122.24(12) . . ?
O1 C8 C9 121.67(12) . . ?
N2 C8 C9 116.09(10) . . ?
C14 C9 C10 120.17(12) . . ?
C14 C9 C8 123.17(12) . . ?
C10 C9 C8 116.60(11) . . ?
C11 C10 C9 120.29(12) . . ?
C11 C10 H10A 119.9 . . ?
C9 C10 H10A 119.9 . . ?
O2 C11 C10 124.74(12) . . ?
O2 C11 C12 116.08(12) . . ?
C10 C11 C12 119.16(13) . . ?
C13 C12 C11 120.52(13) . . ?
C13 C12 H12A 119.7 . . ?
C11 C12 H12A 119.7 . . ?
C12 C13 C14 120.93(13) . . ?
C12 C13 H13A 119.5 . . ?
C14 C13 H13A 119.5 . . ?
C13 C14 C9 118.91(13) . . ?
C13 C14 H14A 120.5 . . ?
C9 C14 H14A 120.5 . . ?
O2 C15 C16 107.42(12) . . ?
O2 C15 H15A 110.2 . . ?
C16 C15 H15A 110.2 . . ?
O2 C15 H15C 110.2 . . ?
C16 C15 H15C 110.2 . . ?
H15A C15 H15C 108.5 . . ?
C15 C16 H16D 109.5 . . ?
C15 C16 H16A 109.5 . . ?
H16D C16 H16A 109.5 . . ?
C15 C16 H16B 109.5 . . ?
H16D C16 H16B 109.5 . . ?
H16A C16 H16B 109.5 . . ?

loop_
_geom_bond_atom_site_label_1
_geom_bond_atom_site_label_2
_geom_bond_distance
_geom_bond_site_symmetry_2
_geom_bond_publ_flag
O1 C8 1.2240(14) . ?
O2 C11 1.3618(16) . ?
O2 C15 1.4272(15) . ?
O3 C1 1.3532(18) . ?
O3 H3A 0.8200 . ?
N1 C7 1.2713(16) . ?
N1 N2 1.3743(14) . ?
N1 H1A 0.8600 . ?
N2 C8 1.3515(16) . ?
N2 H2A 0.8600 . ?
C1 C2 1.391(2) . ?
C1 C6 1.4035(18) . ?
C2 C3 1.371(2) . ?
C2 H2B 0.9300 . ?
C3 C4 1.365(2) . ?
C3 H3B 0.9300 . ?
C4 C5 1.380(2) . ?
C4 H4A 0.9300 . ?
C5 C6 1.3914(19) . ?
C5 H5A 0.9300 . ?
C6 C7 1.4553(18) . ?
C7 H7A 0.9300 . ?
C8 C9 1.4910(18) . ?
C9 C14 1.3882(17) . ?
C9 C10 1.3898(18) . ?
C10 C11 1.3831(18) . ?
C10 H10A 0.9300 . ?
C11 C12 1.3871(19) . ?
C12 C13 1.3686(19) . ?
C12 H12A 0.9300 . ?
C13 C14 1.3851(19) . ?
C13 H13A 0.9300 . ?
C14 H14A 0.9300 . ?
C15 C16 1.496(2) . ?
C15 H15A 0.9700 . ?
C15 H15C 0.9700 . ?
C16 H16D 0.9600 . ?
C16 H16A 0.9600 . ?
C16 H16B 0.9600 . ?

loop_
_geom_hbond_atom_site_label_D
_geom_hbond_atom_site_label_H
_geom_hbond_atom_site_label_A
_geom_hbond_distance_DH
_geom_hbond_distance_HA
_geom_hbond_distance_DA
_geom_hbond_angle_DHA
_geom_hbond_site_symmetry_A
O3 H3A N1 0.82 1.90 2.6193(13) 146.3 .
N1 H1A O3 0.86 1.95 2.6193(13) 134.1 .
N2 H2A O1 0.86 2.03 2.8586(12) 162.4 4_565

loop_
_geom_torsion_atom_site_label_1
_geom_torsion_atom_site_label_2
_geom_torsion_atom_site_label_3
_geom_torsion_atom_site_label_4
_geom_torsion
_geom_torsion_site_symmetry_1
_geom_torsion_site_symmetry_2
_geom_torsion_site_symmetry_3
_geom_torsion_site_symmetry_4
_geom_torsion_publ_flag
C7 N1 N2 C8 179.49(12) . . . . ?
O3 C1 C2 C3 -179.74(16) . . . . ?
C6 C1 C2 C3 -0.9(3) . . . . ?
C1 C2 C3 C4 0.5(3) . . . . ?
C2 C3 C4 C5 0.4(3) . . . . ?
C3 C4 C5 C6 -1.0(3) . . . . ?
C4 C5 C6 C1 0.5(2) . . . . ?
C4 C5 C6 C7 178.87(14) . . . . ?
O3 C1 C6 C5 179.18(14) . . . . ?
C2 C1 C6 C5 0.4(2) . . . . ?
O3 C1 C6 C7 0.9(2) . . . . ?
C2 C1 C6 C7 -177.89(15) . . . . ?
N2 N1 C7 C6 178.19(12) . . . . ?
C5 C6 C7 N1 177.18(14) . . . . ?
C1 C6 C7 N1 -4.5(2) . . . . ?
N1 N2 C8 O1 0.6(2) . . . . ?
N1 N2 C8 C9 -179.62(11) . . . . ?
O1 C8 C9 C14 -151.79(14) . . . . ?
N2 C8 C9 C14 28.45(19) . . . . ?
O1 C8 C9 C10 25.41(19) . . . . ?
N2 C8 C9 C10 -154.36(12) . . . . ?
C14 C9 C10 C11 -0.1(2) . . . . ?
C8 C9 C10 C11 -177.38(12) . . . . ?
C15 O2 C11 C10 0.0(2) . . . . ?
C15 O2 C11 C12 178.62(13) . . . . ?
C9 C10 C11 O2 179.50(13) . . . . ?
C9 C10 C11 C12 0.9(2) . . . . ?
O2 C11 C12 C13 -179.64(13) . . . . ?
C10 C11 C12 C13 -0.9(2) . . . . ?
C11 C12 C13 C14 0.1(2) . . . . ?
C12 C13 C14 C9 0.7(2) . . . . ?
C10 C9 C14 C13 -0.7(2) . . . . ?
C8 C9 C14 C13 176.42(13) . . . . ?
C11 O2 C15 C16 -172.67(12) . . . . ?
